data_4107035
loop_
_publ_author_name
'Martin J. Schnermann'
'Christopher M. Beaudry'
'Nathan E. Genung'
'Stephen M. Canham'
'Nicholas L. Untiedt'
'Breanne D. W. Karanikolas'
'Christine S\"utterlin'
'Larry E. Overman'

_publ_section_title
;
 Divergent Synthesis and Chemical Reactivity of Bicyclic Lactone Fragments
 of Complex Rearranged Spongian Diterpenes
;
_journal_name_full 'Journal of the American Chemical Society'
_journal_page_first 17494
_journal_page_last 17503
_journal_paper_doi 10.1021/ja207727h
_journal_volume 133
_journal_year 2011
_chemical_absolute_configuration syn
_chemical_formula_sum 'C12 H18 O5'
_chemical_formula_weight 242.26
_chemical_name_systematic
; 
 ? 
;
_space_group_IT_number 4
_symmetry_cell_setting monoclinic
_symmetry_space_group_name_Hall 'P 2yb'
_symmetry_space_group_name_H-M 'P 1 21 1'
_atom_sites_solution_hydrogens geom
_atom_sites_solution_primary direct
_atom_sites_solution_secondary difmap
_audit_creation_method SHELXTL
_cell_angle_alpha 90.00
_cell_angle_beta 93.7230(8)
_cell_angle_gamma 90.00
_cell_formula_units_Z 8
_cell_length_a 10.0994(7)
_cell_length_b 13.1141(9)
_cell_length_c 18.8097(13)
_cell_measurement_reflns_used 9976
_cell_measurement_temperature 143(2)
_cell_measurement_theta_max 26.15
_cell_measurement_theta_min 2.23
_cell_volume 2486.0(3)
_computing_cell_refinement 'Bruker SAINT'
_computing_data_collection 'Bruker APEX2'
_computing_data_reduction 'Bruker SAINT'
_computing_molecular_graphics 'Bruker SHELXTL'
_computing_publication_material 'Bruker SHELXTL'
_computing_structure_refinement 'SHELXL-97 (Sheldrick, 2008)'
_computing_structure_solution 'SHELXS-97 (Sheldrick, 2008)'
_diffrn_ambient_temperature 143(2)
_diffrn_measured_fraction_theta_full 1.000
_diffrn_measured_fraction_theta_max 0.998
_diffrn_measurement_device_type 'Bruker APEX-II CCD'
_diffrn_measurement_method '\f and \w scans'
_diffrn_radiation_monochromator graphite
_diffrn_radiation_source 'fine-focus sealed tube'
_diffrn_radiation_type MoK\a
_diffrn_radiation_wavelength 0.71073
_diffrn_reflns_av_R_equivalents 0.0297
_diffrn_reflns_av_sigmaI/netI 0.0368
_diffrn_reflns_limit_h_max 12
_diffrn_reflns_limit_h_min -12
_diffrn_reflns_limit_k_max 16
_diffrn_reflns_limit_k_min -16
_diffrn_reflns_limit_l_max 23
_diffrn_reflns_limit_l_min -23
_diffrn_reflns_number 26943
_diffrn_reflns_theta_full 25.50
_diffrn_reflns_theta_max 26.41
_diffrn_reflns_theta_min 1.89
_exptl_absorpt_coefficient_mu 0.100
_exptl_absorpt_correction_T_max 0.9776
_exptl_absorpt_correction_T_min 0.9743
_exptl_absorpt_correction_type numerical
_exptl_absorpt_process_details 'Bruker SADABS'
_exptl_crystal_colour colorless
_exptl_crystal_density_diffrn 1.295
_exptl_crystal_density_meas ?
_exptl_crystal_description block
_exptl_crystal_F_000 1040
_exptl_crystal_size_max 0.26
_exptl_crystal_size_mid 0.24
_exptl_crystal_size_min 0.23
_refine_diff_density_max 0.192
_refine_diff_density_min -0.225
_refine_diff_density_rms 0.038
_refine_ls_extinction_method none
_refine_ls_goodness_of_fit_ref 1.029
_refine_ls_hydrogen_treatment constr
_refine_ls_matrix_type full
_refine_ls_number_parameters 629
_refine_ls_number_reflns 10179
_refine_ls_number_restraints 1
_refine_ls_restrained_S_all 1.029
_refine_ls_R_factor_all 0.0461
_refine_ls_R_factor_gt 0.0380
_refine_ls_shift/su_max 0.001
_refine_ls_shift/su_mean 0.000
_refine_ls_structure_factor_coef Fsqd
_refine_ls_weighting_details 'calc w=1/[\s^2^(Fo^2^)+(0.0471P)^2^+0.2853P] where P=(Fo^2^+2Fc^2^)/3'
_refine_ls_weighting_scheme calc
_refine_ls_wR_factor_gt 0.0865
_refine_ls_wR_factor_ref 0.0904
_reflns_number_gt 8998
_reflns_number_total 10179
_reflns_threshold_expression >2sigma(I)
_cod_data_source_file ja207727h_si_001.cif
_cod_data_source_block leo238
_cod_depositor_comments
;
The following automatic conversions were performed:

'_exptl_crystal_density_meas' value 'none' was changed to '?' - the
value is perceived as not measured.

Automatic conversion script
Id: cif_fix_values 3008 2015-01-20 13:52:24Z robertas 
;
_cod_database_code 4107035

loop_
_symmetry_equiv_pos_as_xyz
'x, y, z'
'-x, y+1/2, -z'

loop_
_atom_site_label
_atom_site_type_symbol
_atom_site_fract_x
_atom_site_fract_y
_atom_site_fract_z
_atom_site_U_iso_or_equiv
_atom_site_adp_type
_atom_site_occupancy
_atom_site_symmetry_multiplicity
_atom_site_calc_flag
_atom_site_refinement_flags
O1 O 0.01226(13) 0.53798(10) 0.04372(7) 0.0279(3) Uani 1 1 d .
C2 C 0.12921(19) 0.57358(15) 0.07637(10) 0.0256(4) Uani 1 1 d .
C3 C 0.19833(18) 0.64029(15) 0.02553(10) 0.0235(4) Uani 1 1 d .
H3A H 0.2935 0.6224 0.0254 0.028 Uiso 1 1 calc R
H3B H 0.1904 0.7130 0.0386 0.028 Uiso 1 1 calc R
C4 C 0.12715(18) 0.61941(14) -0.04759(10) 0.0217(4) Uani 1 1 d .
H4A H 0.1740 0.5654 -0.0739 0.026 Uiso 1 1 calc R
C5 C 0.08489(17) 0.70810(14) -0.09685(9) 0.0210(4) Uani 1 1 d .
H5A H 0.0458 0.6758 -0.1416 0.025 Uiso 1 1 calc R
C6 C -0.03332(17) 0.75149(14) -0.05952(9) 0.0203(4) Uani 1 1 d .
H6A H -0.0053 0.8106 -0.0285 0.024 Uiso 1 1 calc R
O7 O -0.08402(12) 0.67164(10) -0.01866(7) 0.0250(3) Uani 1 1 d .
C8 C -0.00616(18) 0.58142(15) -0.02531(10) 0.0236(4) Uani 1 1 d .
H8A H -0.0485 0.5325 -0.0606 0.028 Uiso 1 1 calc R
O9 O 0.15934(14) 0.55203(11) 0.13654(7) 0.0346(3) Uani 1 1 d .
C10 C 0.18950(18) 0.78500(14) -0.12119(10) 0.0237(4) Uani 1 1 d .
C11 C 0.12084(19) 0.86047(16) -0.17385(10) 0.0280(4) Uani 1 1 d .
H11A H 0.1877 0.9035 -0.1945 0.042 Uiso 1 1 calc R
H11B H 0.0596 0.9034 -0.1488 0.042 Uiso 1 1 calc R
H11C H 0.0713 0.8227 -0.2119 0.042 Uiso 1 1 calc R
C12 C 0.2927(2) 0.72437(17) -0.16012(12) 0.0351(5) Uani 1 1 d .
H12A H 0.3550 0.7717 -0.1806 0.053 Uiso 1 1 calc R
H12B H 0.2478 0.6839 -0.1983 0.053 Uiso 1 1 calc R
H12C H 0.3413 0.6789 -0.1263 0.053 Uiso 1 1 calc R
C13 C 0.2599(2) 0.84537(17) -0.06023(11) 0.0327(5) Uani 1 1 d .
H13A H 0.3132 0.8997 -0.0799 0.049 Uiso 1 1 calc R
H13B H 0.3177 0.7996 -0.0311 0.049 Uiso 1 1 calc R
H13C H 0.1937 0.8755 -0.0307 0.049 Uiso 1 1 calc R
O14 O -0.13575(12) 0.78097(10) -0.11164(7) 0.0235(3) Uani 1 1 d .
C15 C -0.23575(19) 0.83703(14) -0.08541(10) 0.0254(4) Uani 1 1 d .
O16 O -0.23447(14) 0.86428(12) -0.02515(7) 0.0351(3) Uani 1 1 d .
C17 C -0.3435(2) 0.85596(18) -0.14202(12) 0.0371(5) Uani 1 1 d .
H17A H -0.4125 0.8984 -0.1227 0.056 Uiso 1 1 calc R
H17B H -0.3821 0.7908 -0.1582 0.056 Uiso 1 1 calc R
H17C H -0.3067 0.8911 -0.1823 0.056 Uiso 1 1 calc R
O1A O -0.03295(12) 0.93188(10) 0.18759(7) 0.0267(3) Uani 1 1 d .
C2A C 0.00724(18) 0.85220(15) 0.14826(10) 0.0260(4) Uani 1 1 d .
C3A C -0.09088(18) 0.76676(14) 0.14807(10) 0.0227(4) Uani 1 1 d .
H3AA H -0.0459 0.7013 0.1600 0.027 Uiso 1 1 calc R
H3AB H -0.1395 0.7604 0.1009 0.027 Uiso 1 1 calc R
C4A C -0.18524(17) 0.79578(14) 0.20512(9) 0.0198(4) Uani 1 1 d .
H4AA H -0.1625 0.7589 0.2508 0.024 Uiso 1 1 calc R
C5A C -0.33592(17) 0.79288(13) 0.18533(9) 0.0184(4) Uani 1 1 d .
H5AA H -0.3801 0.8096 0.2299 0.022 Uiso 1 1 calc R
C6A C -0.35076(17) 0.88669(14) 0.13833(9) 0.0194(4) Uani 1 1 d .
H6AA H -0.3309 0.8708 0.0881 0.023 Uiso 1 1 calc R
O7A O -0.25937(12) 0.96010(10) 0.16946(7) 0.0237(3) Uani 1 1 d .
C8A C -0.16167(17) 0.91012(14) 0.21333(10) 0.0216(4) Uani 1 1 d .
H8AA H -0.1658 0.9316 0.2641 0.026 Uiso 1 1 calc R
O9A O 0.10929(14) 0.85694(12) 0.11856(8) 0.0385(4) Uani 1 1 d .
C10A C -0.40050(18) 0.69195(14) 0.15651(9) 0.0232(4) Uani 1 1 d .
C11A C -0.3307(2) 0.60083(16) 0.19251(13) 0.0389(5) Uani 1 1 d .
H11D H -0.3768 0.5380 0.1774 0.058 Uiso 1 1 calc R
H11E H -0.3317 0.6079 0.2443 0.058 Uiso 1 1 calc R
H11F H -0.2387 0.5980 0.1790 0.058 Uiso 1 1 calc R
C12A C -0.5455(2) 0.69177(16) 0.17506(12) 0.0323(5) Uani 1 1 d .
H12D H -0.5882 0.6286 0.1578 0.048 Uiso 1 1 calc R
H12E H -0.5914 0.7503 0.1525 0.048 Uiso 1 1 calc R
H12F H -0.5499 0.6963 0.2269 0.048 Uiso 1 1 calc R
C13A C -0.3970(2) 0.68055(18) 0.07580(11) 0.0365(5) Uani 1 1 d .
H13D H -0.4351 0.6145 0.0611 0.055 Uiso 1 1 calc R
H13E H -0.3049 0.6843 0.0625 0.055 Uiso 1 1 calc R
H13F H -0.4487 0.7355 0.0521 0.055 Uiso 1 1 calc R
O14A O -0.48062(12) 0.92843(10) 0.14162(6) 0.0225(3) Uani 1 1 d .
C15A C -0.51731(18) 0.99706(14) 0.08973(10) 0.0232(4) Uani 1 1 d .
O16A O -0.44741(14) 1.02107(13) 0.04384(8) 0.0392(4) Uani 1 1 d .
C17A C -0.65308(19) 1.03698(17) 0.09932(11) 0.0307(5) Uani 1 1 d .
H17D H -0.6880 1.0695 0.0551 0.046 Uiso 1 1 calc R
H17E H -0.6492 1.0872 0.1380 0.046 Uiso 1 1 calc R
H17F H -0.7113 0.9806 0.1112 0.046 Uiso 1 1 calc R
O1B O -0.00446(13) 0.83016(10) 0.46112(7) 0.0257(3) Uani 1 1 d .
C2B C -0.12751(18) 0.86334(14) 0.43782(10) 0.0231(4) Uani 1 1 d .
C3B C -0.18676(18) 0.92666(15) 0.49405(9) 0.0222(4) Uani 1 1 d .
H3BA H -0.2790 0.9051 0.5009 0.027 Uiso 1 1 calc R
H3BB H -0.1868 0.9998 0.4810 0.027 Uiso 1 1 calc R
C4B C -0.09695(18) 0.90742(14) 0.56179(9) 0.0217(4) Uani 1 1 d .
H4BA H -0.1346 0.8534 0.5921 0.026 Uiso 1 1 calc R
C5B C -0.04548(18) 0.99911(14) 0.60707(9) 0.0221(4) Uani 1 1 d .
H5BA H 0.0071 0.9693 0.6489 0.026 Uiso 1 1 calc R
C6B C 0.05591(17) 1.04340(14) 0.55917(10) 0.0214(4) Uani 1 1 d .
H6BA H 0.0141 1.0954 0.5259 0.026 Uiso 1 1 calc R
O7B O 0.10692(12) 0.96028(10) 0.52078(7) 0.0273(3) Uani 1 1 d .
C8B C 0.03020(19) 0.87112(15) 0.53003(10) 0.0245(4) Uani 1 1 d .
H8BA H 0.0789 0.8203 0.5615 0.029 Uiso 1 1 calc R
O9B O -0.17103(14) 0.84267(11) 0.37886(7) 0.0294(3) Uani 1 1 d .
C10B C -0.14683(19) 1.07202(15) 0.63841(10) 0.0264(4) Uani 1 1 d .
C11B C -0.2367(2) 1.00856(19) 0.68360(12) 0.0401(6) Uani 1 1 d .
H11G H -0.2972 1.0538 0.7073 0.060 Uiso 1 1 calc R
H11H H -0.1822 0.9705 0.7195 0.060 Uiso 1 1 calc R
H11I H -0.2883 0.9607 0.6529 0.060 Uiso 1 1 calc R
C12B C -0.0701(2) 1.14877(17) 0.68749(11) 0.0331(5) Uani 1 1 d .
H12G H -0.1332 1.1912 0.7117 0.050 Uiso 1 1 calc R
H12H H -0.0151 1.1922 0.6590 0.050 Uiso 1 1 calc R
H12I H -0.0134 1.1117 0.7230 0.050 Uiso 1 1 calc R
C13B C -0.2315(2) 1.13200(17) 0.58265(11) 0.0333(5) Uani 1 1 d .
H13G H -0.2823 1.1842 0.6064 0.050 Uiso 1 1 calc R
H13H H -0.2927 1.0855 0.5563 0.050 Uiso 1 1 calc R
H13I H -0.1738 1.1648 0.5495 0.050 Uiso 1 1 calc R
O14B O 0.16785(12) 1.08545(10) 0.59990(7) 0.0245(3) Uani 1 1 d .
C15B C 0.24886(19) 1.14308(14) 0.56152(10) 0.0245(4) Uani 1 1 d .
O16B O 0.22152(13) 1.16873(10) 0.50129(7) 0.0287(3) Uani 1 1 d .
C17B C 0.3772(2) 1.16701(18) 0.60265(12) 0.0369(5) Uani 1 1 d .
H17G H 0.4327 1.2088 0.5733 0.055 Uiso 1 1 calc R
H17H H 0.4236 1.1034 0.6155 0.055 Uiso 1 1 calc R
H17I H 0.3591 1.2044 0.6461 0.055 Uiso 1 1 calc R
O1C O 0.02742(13) 1.20365(11) 0.31378(7) 0.0302(3) Uani 1 1 d .
C2C C -0.00132(19) 1.12441(16) 0.35681(10) 0.0272(4) Uani 1 1 d .
C3C C 0.10505(18) 1.04483(15) 0.35628(10) 0.0244(4) Uani 1 1 d .
H3CA H 0.0659 0.9765 0.3472 0.029 Uiso 1 1 calc R
H3CB H 0.1580 1.0435 0.4025 0.029 Uiso 1 1 calc R
C4C C 0.19148(18) 1.07560(15) 0.29606(10) 0.0234(4) Uani 1 1 d .
H4CA H 0.1698 1.0336 0.2525 0.028 Uiso 1 1 calc R
C5C C 0.34263(18) 1.08382(14) 0.31173(9) 0.0213(4) Uani 1 1 d .
H5CA H 0.3800 1.0945 0.2643 0.026 Uiso 1 1 calc R
C6C C 0.35593(17) 1.18572(14) 0.34940(10) 0.0216(4) Uani 1 1 d .
H6CA H 0.3524 1.1779 0.4021 0.026 Uiso 1 1 calc R
O7C O 0.24955(13) 1.24772(10) 0.32012(8) 0.0303(3) Uani 1 1 d .
C8C C 0.15292(18) 1.18727(15) 0.28321(10) 0.0255(4) Uani 1 1 d .
H8CA H 0.1469 1.2036 0.2312 0.031 Uiso 1 1 calc R
O9C O -0.09941(14) 1.12636(12) 0.38949(8) 0.0376(4) Uani 1 1 d .
C10C C 0.42019(19) 0.99221(15) 0.34571(10) 0.0267(4) Uani 1 1 d .
C11C C 0.3685(2) 0.89461(16) 0.30970(12) 0.0368(5) Uani 1 1 d .
H11J H 0.4208 0.8364 0.3283 0.055 Uiso 1 1 calc R
H11K H 0.3762 0.8999 0.2582 0.055 Uiso 1 1 calc R
H11L H 0.2752 0.8848 0.3194 0.055 Uiso 1 1 calc R
C12C C 0.4114(2) 0.98235(18) 0.42640(11) 0.0378(5) Uani 1 1 d .
H12J H 0.4643 0.9238 0.4439 0.057 Uiso 1 1 calc R
H12K H 0.3187 0.9723 0.4372 0.057 Uiso 1 1 calc R
H12L H 0.4457 1.0446 0.4498 0.057 Uiso 1 1 calc R
C13C C 0.5673(2) 1.00462(18) 0.33139(12) 0.0357(5) Uani 1 1 d .
H13J H 0.6169 0.9448 0.3494 0.053 Uiso 1 1 calc R
H13K H 0.6027 1.0659 0.3556 0.053 Uiso 1 1 calc R
H13L H 0.5761 1.0111 0.2800 0.053 Uiso 1 1 calc R
O14C O 0.47608(12) 1.23387(10) 0.33142(7) 0.0269(3) Uani 1 1 d .
C15C C 0.5241(2) 1.30772(16) 0.37644(11) 0.0309(5) Uani 1 1 d .
O16C O 0.47065(16) 1.33484(14) 0.42754(9) 0.0481(4) Uani 1 1 d .
C17C C 0.6510(2) 1.3494(2) 0.35149(14) 0.0466(6) Uani 1 1 d .
H17J H 0.6898 1.3973 0.3870 0.070 Uiso 1 1 calc R
H17K H 0.6331 1.3848 0.3060 0.070 Uiso 1 1 calc R
H17L H 0.7133 1.2933 0.3451 0.070 Uiso 1 1 calc R

loop_
_atom_site_aniso_label
_atom_site_aniso_U_11
_atom_site_aniso_U_22
_atom_site_aniso_U_33
_atom_site_aniso_U_23
_atom_site_aniso_U_13
_atom_site_aniso_U_12
O1 0.0233(7) 0.0290(7) 0.0313(7) 0.0048(6) 0.0016(6) -0.0023(6)
C2 0.0233(10) 0.0236(10) 0.0299(11) -0.0004(8) 0.0029(8) 0.0036(8)
C3 0.0177(9) 0.0269(10) 0.0258(10) -0.0016(8) 0.0014(7) 0.0009(8)
C4 0.0197(9) 0.0212(9) 0.0244(9) -0.0045(7) 0.0032(7) 0.0001(7)
C5 0.0179(9) 0.0236(9) 0.0216(9) -0.0044(7) 0.0024(7) -0.0016(7)
C6 0.0175(9) 0.0209(9) 0.0225(9) -0.0022(7) 0.0017(7) -0.0011(7)
O7 0.0193(7) 0.0261(7) 0.0302(7) 0.0023(6) 0.0065(5) 0.0009(5)
C8 0.0219(9) 0.0234(10) 0.0257(9) -0.0009(8) 0.0033(8) -0.0016(8)
O9 0.0349(8) 0.0406(9) 0.0284(8) 0.0054(6) 0.0015(6) -0.0001(7)
C10 0.0196(9) 0.0248(10) 0.0272(10) -0.0011(8) 0.0045(7) -0.0033(8)
C11 0.0267(10) 0.0270(10) 0.0305(10) 0.0006(8) 0.0030(8) -0.0065(8)
C12 0.0269(11) 0.0348(12) 0.0455(13) 0.0034(10) 0.0165(9) -0.0003(9)
C13 0.0299(11) 0.0354(12) 0.0327(11) 0.0018(9) 0.0000(9) -0.0138(9)
O14 0.0178(6) 0.0290(7) 0.0236(6) -0.0010(5) 0.0014(5) 0.0031(5)
C15 0.0221(9) 0.0231(10) 0.0321(11) 0.0043(8) 0.0095(8) 0.0012(8)
O16 0.0343(8) 0.0408(9) 0.0317(8) 0.0014(7) 0.0138(6) 0.0108(7)
C17 0.0210(10) 0.0382(12) 0.0517(13) 0.0049(10) 0.0002(9) 0.0045(9)
O1A 0.0168(6) 0.0265(7) 0.0368(8) -0.0027(6) 0.0008(5) -0.0029(5)
C2A 0.0208(10) 0.0276(10) 0.0291(10) 0.0013(8) -0.0014(8) 0.0016(8)
C3A 0.0203(9) 0.0248(10) 0.0228(9) 0.0004(7) 0.0004(7) 0.0023(7)
C4A 0.0182(9) 0.0217(9) 0.0194(9) 0.0008(7) 0.0001(7) 0.0012(7)
C5A 0.0176(9) 0.0207(9) 0.0172(8) -0.0010(7) 0.0026(7) 0.0015(7)
C6A 0.0143(8) 0.0221(9) 0.0221(9) -0.0002(7) 0.0024(7) 0.0002(7)
O7A 0.0195(6) 0.0202(7) 0.0310(7) 0.0029(5) -0.0022(5) -0.0013(5)
C8A 0.0170(9) 0.0262(10) 0.0217(9) 0.0001(7) 0.0017(7) 0.0005(7)
O9A 0.0240(8) 0.0376(9) 0.0551(10) 0.0004(7) 0.0126(7) -0.0005(6)
C10A 0.0211(9) 0.0238(10) 0.0247(9) -0.0037(8) 0.0013(7) -0.0025(8)
C11A 0.0422(13) 0.0190(11) 0.0546(14) -0.0012(9) -0.0042(11) -0.0034(9)
C12A 0.0269(10) 0.0277(11) 0.0431(12) -0.0050(9) 0.0080(9) -0.0080(9)
C13A 0.0331(12) 0.0437(13) 0.0330(11) -0.0127(10) 0.0054(9) -0.0149(10)
O14A 0.0171(6) 0.0266(7) 0.0240(7) 0.0053(5) 0.0034(5) 0.0028(5)
C15A 0.0216(9) 0.0215(9) 0.0263(10) 0.0041(8) -0.0006(8) -0.0014(7)
O16A 0.0265(8) 0.0521(10) 0.0400(9) 0.0262(8) 0.0092(7) 0.0096(7)
C17A 0.0201(10) 0.0370(12) 0.0350(11) 0.0106(9) 0.0030(8) 0.0049(8)
O1B 0.0245(7) 0.0246(7) 0.0281(7) -0.0055(6) 0.0025(5) 0.0017(5)
C2B 0.0263(10) 0.0185(9) 0.0246(10) 0.0015(8) 0.0025(8) -0.0019(8)
C3B 0.0208(9) 0.0223(9) 0.0238(9) -0.0011(7) 0.0029(7) -0.0024(8)
C4B 0.0238(9) 0.0197(9) 0.0218(9) 0.0005(7) 0.0043(7) -0.0022(7)
C5B 0.0223(9) 0.0224(9) 0.0215(9) 0.0010(7) 0.0014(7) -0.0029(8)
C6B 0.0189(9) 0.0225(10) 0.0223(9) -0.0014(7) -0.0008(7) -0.0024(7)
O7B 0.0236(7) 0.0265(7) 0.0329(8) -0.0044(6) 0.0093(6) -0.0032(6)
C8B 0.0247(10) 0.0240(10) 0.0250(9) 0.0011(8) 0.0018(7) -0.0005(8)
O9B 0.0356(8) 0.0303(8) 0.0223(7) -0.0028(6) 0.0010(6) 0.0012(6)
C10B 0.0262(10) 0.0266(10) 0.0270(10) -0.0062(8) 0.0072(8) -0.0050(8)
C11B 0.0394(13) 0.0415(13) 0.0419(12) -0.0139(10) 0.0210(10) -0.0141(10)
C12B 0.0362(12) 0.0329(12) 0.0310(11) -0.0098(9) 0.0072(9) -0.0072(9)
C13B 0.0239(10) 0.0337(12) 0.0425(12) -0.0100(10) 0.0042(9) 0.0038(9)
O14B 0.0200(7) 0.0260(7) 0.0271(7) 0.0010(6) -0.0008(5) -0.0049(5)
C15B 0.0223(10) 0.0203(10) 0.0314(11) -0.0046(8) 0.0056(8) -0.0012(8)
O16B 0.0289(7) 0.0287(8) 0.0295(7) -0.0027(6) 0.0094(6) -0.0054(6)
C17B 0.0221(10) 0.0404(13) 0.0483(13) -0.0024(10) 0.0023(9) -0.0053(9)
O1C 0.0199(7) 0.0326(8) 0.0383(8) 0.0092(6) 0.0031(6) 0.0042(6)
C2C 0.0228(10) 0.0307(10) 0.0276(10) 0.0027(8) -0.0013(8) -0.0027(8)
C3C 0.0220(9) 0.0245(10) 0.0268(10) 0.0026(8) 0.0015(8) -0.0022(8)
C4C 0.0225(10) 0.0274(10) 0.0201(9) -0.0023(8) 0.0009(7) -0.0017(8)
C5C 0.0199(9) 0.0265(10) 0.0177(9) 0.0003(7) 0.0036(7) 0.0000(7)
C6C 0.0177(9) 0.0243(10) 0.0233(9) 0.0008(8) 0.0036(7) 0.0001(7)
O7C 0.0230(7) 0.0230(7) 0.0443(8) -0.0001(6) -0.0030(6) 0.0016(6)
C8C 0.0213(9) 0.0303(11) 0.0245(9) 0.0043(8) -0.0001(8) -0.0008(8)
O9C 0.0251(8) 0.0434(9) 0.0454(9) 0.0054(7) 0.0100(7) 0.0007(7)
C10C 0.0260(10) 0.0271(10) 0.0273(10) 0.0004(8) 0.0047(8) 0.0081(8)
C11C 0.0394(12) 0.0266(11) 0.0453(13) 0.0021(9) 0.0106(10) 0.0046(9)
C12C 0.0372(12) 0.0457(14) 0.0308(11) 0.0081(10) 0.0047(9) 0.0205(10)
C13C 0.0251(11) 0.0396(12) 0.0426(12) -0.0006(10) 0.0048(9) 0.0086(9)
O14C 0.0208(7) 0.0318(8) 0.0287(7) -0.0065(6) 0.0047(5) -0.0055(6)
C15C 0.0259(10) 0.0311(11) 0.0353(11) -0.0083(9) -0.0013(9) -0.0031(9)
O16C 0.0410(9) 0.0567(11) 0.0474(10) -0.0282(8) 0.0097(8) -0.0149(8)
C17C 0.0269(11) 0.0509(15) 0.0621(15) -0.0143(12) 0.0052(11) -0.0128(11)

loop_
_atom_type_symbol
_atom_type_description
_atom_type_scat_dispersion_real
_atom_type_scat_dispersion_imag
_atom_type_scat_source
C C 0.0033 0.0016 'International Tables Vol C Tables 4.2.6.8 and 6.1.1.4'
H H 0.0000 0.0000 'International Tables Vol C Tables 4.2.6.8 and 6.1.1.4'
O O 0.0106 0.0060 'International Tables Vol C Tables 4.2.6.8 and 6.1.1.4'

loop_
_geom_angle_atom_site_label_1
_geom_angle_atom_site_label_2
_geom_angle_atom_site_label_3
_geom_angle
C2 O1 C8 109.24(14)
O9 C2 O1 120.26(18)
O9 C2 C3 130.18(18)
O1 C2 C3 109.53(16)
C2 C3 C4 104.88(15)
C8 C4 C5 101.47(14)
C8 C4 C3 100.55(14)
C5 C4 C3 120.20(15)
C4 C5 C6 101.51(14)
C4 C5 C10 120.29(15)
C6 C5 C10 117.35(15)
O7 C6 O14 107.52(14)
O7 C6 C5 107.11(14)
O14 C6 C5 109.64(14)
C6 O7 C8 110.14(13)
O1 C8 O7 106.99(14)
O1 C8 C4 108.55(15)
O7 C8 C4 104.76(15)
C13 C10 C11 108.58(16)
C13 C10 C12 109.20(16)
C11 C10 C12 108.60(16)
C13 C10 C5 114.04(15)
C11 C10 C5 108.79(15)
C12 C10 C5 107.51(16)
C15 O14 C6 114.58(14)
O16 C15 O14 122.94(18)
O16 C15 C17 126.35(18)
O14 C15 C17 110.70(17)
C2A O1A C8A 109.75(14)
O9A C2A O1A 120.52(18)
O9A C2A C3A 128.60(18)
O1A C2A C3A 110.88(15)
C2A C3A C4A 104.77(15)
C8A C4A C3A 102.45(15)
C8A C4A C5A 101.17(14)
C3A C4A C5A 118.32(14)
C6A C5A C4A 100.32(14)
C6A C5A C10A 117.59(14)
C4A C5A C10A 119.27(15)
O14A C6A O7A 107.11(13)
O14A C6A C5A 110.02(14)
O7A C6A C5A 105.67(13)
C8A O7A C6A 109.60(13)
O7A C8A O1A 108.88(14)
O7A C8A C4A 107.46(14)
O1A C8A C4A 107.36(14)
C11A C10A C12A 108.67(17)
C11A C10A C13A 108.95(18)
C12A C10A C13A 108.15(16)
C11A C10A C5A 109.91(15)
C12A C10A C5A 107.93(15)
C13A C10A C5A 113.12(16)
C15A O14A C6A 115.52(13)
O16A C15A O14A 123.17(17)
O16A C15A C17A 126.01(17)
O14A C15A C17A 110.82(15)
C2B O1B C8B 109.71(14)
O9B C2B O1B 119.88(17)
O9B C2B C3B 129.75(18)
O1B C2B C3B 110.34(15)
C2B C3B C4B 104.65(15)
C8B C4B C3B 101.13(14)
C8B C4B C5B 101.37(14)
C3B C4B C5B 119.28(15)
C6B C5B C4B 100.71(14)
C6B C5B C10B 118.52(16)
C4B C5B C10B 118.99(15)
O7B C6B O14B 105.49(14)
O7B C6B C5B 106.72(15)
O14B C6B C5B 111.58(14)
C8B O7B C6B 110.51(13)
O7B C8B O1B 107.61(14)
O7B C8B C4B 105.70(15)
O1B C8B C4B 108.06(14)
C13B C10B C11B 109.63(17)
C13B C10B C12B 108.19(17)
C11B C10B C12B 108.42(16)
C13B C10B C5B 114.32(15)
C11B C10B C5B 107.88(17)
C12B C10B C5B 108.25(16)
C15B O14B C6B 114.33(14)
O16B C15B O14B 123.40(17)
O16B C15B C17B 124.64(18)
O14B C15B C17B 111.92(17)
C2C O1C C8C 110.53(14)
O9C C2C O1C 120.27(18)
O9C C2C C3C 129.39(19)
O1C C2C C3C 110.33(16)
C2C C3C C4C 105.38(16)
C3C C4C C8C 102.59(15)
C3C C4C C5C 118.92(15)
C8C C4C C5C 101.67(15)
C6C C5C C4C 102.01(15)
C6C C5C C10C 117.65(15)
C4C C5C C10C 119.55(16)
O14C C6C O7C 106.64(14)
O14C C6C C5C 109.29(14)
O7C C6C C5C 106.27(14)
C8C O7C C6C 110.49(14)
O7C C8C O1C 108.62(15)
O7C C8C C4C 107.48(15)
O1C C8C C4C 107.51(15)
C11C C10C C12C 109.22(18)
C11C C10C C13C 108.57(17)
C12C C10C C13C 107.55(17)
C11C C10C C5C 108.56(16)
C12C C10C C5C 114.47(16)
C13C C10C C5C 108.33(16)
C15C O14C C6C 116.29(14)
O16C C15C O14C 123.88(19)
O16C C15C C17C 126.0(2)
O14C C15C C17C 110.10(17)

loop_
_geom_bond_atom_site_label_1
_geom_bond_atom_site_label_2
_geom_bond_distance
O1 C2 1.377(2)
O1 C8 1.419(2)
C2 O9 1.187(2)
C2 C3 1.501(3)
C3 C4 1.535(2)
C4 C8 1.520(3)
C4 C5 1.530(3)
C5 C6 1.533(2)
C5 C10 1.551(2)
C6 O7 1.414(2)
C6 O14 1.431(2)
O7 C8 1.431(2)
C10 C13 1.530(3)
C10 C11 1.534(3)
C10 C12 1.535(3)
O14 C15 1.367(2)
C15 O16 1.188(2)
C15 C17 1.493(3)
O1A C2A 1.358(2)
O1A C8A 1.445(2)
C2A O9A 1.205(2)
C2A C3A 1.496(3)
C3A C4A 1.529(2)
C4A C8A 1.524(3)
C4A C5A 1.544(2)
C5A C6A 1.517(2)
C5A C10A 1.557(3)
C6A O14A 1.426(2)
C6A O7A 1.432(2)
O7A C8A 1.407(2)
C10A C11A 1.524(3)
C10A C12A 1.528(3)
C10A C13A 1.528(3)
O14A C15A 1.361(2)
C15A O16A 1.192(2)
C15A C17A 1.490(3)
O1B C2B 1.362(2)
O1B C8B 1.426(2)
C2B O9B 1.197(2)
C2B C3B 1.499(3)
C3B C4B 1.536(2)
C4B C8B 1.527(3)
C4B C5B 1.544(3)
C5B C6B 1.522(2)
C5B C10B 1.545(3)
C6B O7B 1.422(2)
C6B O14B 1.434(2)
O7B C8B 1.420(2)
C10B C13B 1.528(3)
C10B C11B 1.529(3)
C10B C12B 1.540(3)
O14B C15B 1.356(2)
C15B O16B 1.197(2)
C15B C17B 1.498(3)
O1C C2C 1.360(2)
O1C C8C 1.442(2)
C2C O9C 1.200(2)
C2C C3C 1.498(3)
C3C C4C 1.529(3)
C4C C8C 1.530(3)
C4C C5C 1.539(3)
C5C C6C 1.514(3)
C5C C10C 1.549(3)
C6C O14C 1.428(2)
C6C O7C 1.429(2)
O7C C8C 1.405(2)
C10C C11C 1.524(3)
C10C C12C 1.532(3)
C10C C13C 1.535(3)
O14C C15C 1.355(2)
C15C O16C 1.187(2)
C15C C17C 1.497(3)

loop_
_geom_torsion_atom_site_label_1
_geom_torsion_atom_site_label_2
_geom_torsion_atom_site_label_3
_geom_torsion_atom_site_label_4
_geom_torsion
C8 O1 C2 O9 174.92(18)
C8 O1 C2 C3 -3.3(2)
O9 C2 C3 C4 168.1(2)
O1 C2 C3 C4 -13.8(2)
C2 C3 C4 C8 23.61(18)
C2 C3 C4 C5 133.64(17)
C8 C4 C5 C6 36.26(16)
C3 C4 C5 C6 -73.28(19)
C8 C4 C5 C10 167.70(15)
C3 C4 C5 C10 58.2(2)
C4 C5 C6 O7 -24.26(17)
C10 C5 C6 O7 -157.48(15)
C4 C5 C6 O14 -140.64(14)
C10 C5 C6 O14 86.14(18)
O14 C6 O7 C8 119.19(15)
C5 C6 O7 C8 1.42(18)
C2 O1 C8 O7 -92.84(16)
C2 O1 C8 C4 19.7(2)
C6 O7 C8 O1 137.62(14)
C6 O7 C8 C4 22.50(18)
C5 C4 C8 O1 -150.75(14)
C3 C4 C8 O1 -26.70(18)
C5 C4 C8 O7 -36.73(17)
C3 C4 C8 O7 87.32(16)
C4 C5 C10 C13 -62.5(2)
C6 C5 C10 C13 61.7(2)
C4 C5 C10 C11 176.11(16)
C6 C5 C10 C11 -59.7(2)
C4 C5 C10 C12 58.7(2)
C6 C5 C10 C12 -177.10(16)
O7 C6 O14 C15 74.95(18)
C5 C6 O14 C15 -168.94(15)
C6 O14 C15 O16 4.1(3)
C6 O14 C15 C17 -174.80(16)
C8A O1A C2A O9A 176.06(17)
C8A O1A C2A C3A -3.1(2)
O9A C2A C3A C4A 169.94(19)
O1A C2A C3A C4A -10.9(2)
C2A C3A C4A C8A 19.31(18)
C2A C3A C4A C5A 129.45(16)
C8A C4A C5A C6A 37.62(16)
C3A C4A C5A C6A -73.24(19)
C8A C4A C5A C10A 167.54(15)
C3A C4A C5A C10A 56.7(2)
C4A C5A C6A O14A -151.69(13)
C10A C5A C6A O14A 77.33(18)
C4A C5A C6A O7A -36.38(16)
C10A C5A C6A O7A -167.37(14)
O14A C6A O7A C8A 137.77(14)
C5A C6A O7A C8A 20.49(17)
C6A O7A C8A O1A 120.86(15)
C6A O7A C8A C4A 4.88(18)
C2A O1A C8A O7A -99.88(17)
C2A O1A C8A C4A 16.16(19)
C3A C4A C8A O7A 95.24(16)
C5A C4A C8A O7A -27.36(17)
C3A C4A C8A O1A -21.74(17)
C5A C4A C8A O1A -144.34(13)
C6A C5A C10A C11A 156.26(17)
C4A C5A C10A C11A 34.6(2)
C6A C5A C10A C12A -85.37(19)
C4A C5A C10A C12A 152.99(16)
C6A C5A C10A C13A 34.2(2)
C4A C5A C10A C13A -87.4(2)
O7A C6A O14A C15A 80.67(17)
C5A C6A O14A C15A -164.94(14)
C6A O14A C15A O16A 0.6(3)
C6A O14A C15A C17A -178.84(15)
C8B O1B C2B O9B 175.10(17)
C8B O1B C2B C3B -3.0(2)
O9B C2B C3B C4B 169.31(19)
O1B C2B C3B C4B -12.8(2)
C2B C3B C4B C8B 21.77(18)
C2B C3B C4B C5B 131.69(16)
C8B C4B C5B C6B 37.50(17)
C3B C4B C5B C6B -72.28(19)
C8B C4B C5B C10B 168.83(15)
C3B C4B C5B C10B 59.0(2)
C4B C5B C6B O7B -30.56(18)
C10B C5B C6B O7B -162.18(15)
C4B C5B C6B O14B -145.31(15)
C10B C5B C6B O14B 83.1(2)
O14B C6B O7B C8B 129.59(15)
C5B C6B O7B C8B 10.80(19)
C6B O7B C8B O1B 129.57(15)
C6B O7B C8B C4B 14.28(19)
C2B O1B C8B O7B -95.71(16)
C2B O1B C8B C4B 18.01(19)
C3B C4B C8B O7B 90.51(16)
C5B C4B C8B O7B -32.73(17)
C3B C4B C8B O1B -24.47(18)
C5B C4B C8B O1B -147.70(14)
C6B C5B C10B C13B 57.4(2)
C4B C5B C10B C13B -65.5(2)
C6B C5B C10B C11B 179.61(17)
C4B C5B C10B C11B 56.7(2)
C6B C5B C10B C12B -63.3(2)
C4B C5B C10B C12B 173.86(16)
O7B C6B O14B C15B 76.56(18)
C5B C6B O14B C15B -167.93(15)
C6B O14B C15B O16B 9.7(3)
C6B O14B C15B C17B -168.28(16)
C8C O1C C2C O9C 176.82(18)
C8C O1C C2C C3C -1.8(2)
O9C C2C C3C C4C 171.1(2)
O1C C2C C3C C4C -10.4(2)
C2C C3C C4C C8C 17.29(18)
C2C C3C C4C C5C 128.40(18)
C3C C4C C5C C6C -78.1(2)
C8C C4C C5C C6C 33.53(17)
C3C C4C C5C C10C 53.7(2)
C8C C4C C5C C10C 165.28(15)
C4C C5C C6C O14C -145.87(14)
C10C C5C C6C O14C 81.24(19)
C4C C5C C6C O7C -31.15(17)
C10C C5C C6C O7C -164.04(15)
O14C C6C O7C C8C 132.45(15)
C5C C6C O7C C8C 15.94(19)
C6C O7C C8C O1C 122.57(15)
C6C O7C C8C C4C 6.54(19)
C2C O1C C8C O7C -102.57(17)
C2C O1C C8C C4C 13.4(2)
C3C C4C C8C O7C 97.97(16)
C5C C4C C8C O7C -25.54(18)
C3C C4C C8C O1C -18.79(18)
C5C C4C C8C O1C -142.30(14)
C6C C5C C10C C11C 167.08(16)
C4C C5C C10C C11C 42.5(2)
C6C C5C C10C C12C 44.8(2)
C4C C5C C10C C12C -79.8(2)
C6C C5C C10C C13C -75.2(2)
C4C C5C C10C C13C 160.26(17)
O7C C6C O14C C15C 85.78(18)
C5C C6C O14C C15C -159.74(16)
C6C O14C C15C O16C -1.8(3)
C6C O14C C15C C17C 178.90(17)
